data_4117809
loop_
_publ_author_name
'Jonathan P. Moerdyk'
'Christopher W. Bielawski'

_publ_contact_author_address 'The University of Texas at Austin, Austin, TX 78712, United States'
_publ_contact_author_email bielawski@cm.utexas.edu
_publ_contact_author_fax 512-471-8696
_publ_contact_author_name 'Christopher W. Bielawski'
_publ_contact_author_phone 512-232-3839
_publ_section_title
;
 Alkyne and Reversible Nitrile Activation: N,N'-Diamidocarbene-Facilitated
 Synthesis of Cyclopropenes, Cyclopropenones, and Azirines
;
_journal_name_full 'Journal of the American Chemical Society'
_journal_page_first 6116
_journal_page_last 6119
_journal_paper_doi 10.1021/ja3014105
_journal_volume 134
_journal_year 2012
_chemical_formula_moiety 'C30 H28 N6 O2'
_chemical_formula_sum 'C31 H29 Cl3 N6 O2'
_chemical_formula_weight 623.95
_chemical_name_common DACTetracyanoethylene
_chemical_name_systematic
; 
 ? 
;
_space_group_IT_number 2
_symmetry_cell_setting triclinic
_symmetry_space_group_name_Hall '-P 1'
_symmetry_space_group_name_H-M 'P -1'
_atom_sites_solution_hydrogens geom
_atom_sites_solution_primary direct
_atom_sites_solution_secondary difmap
_audit_creation_method SHELXL-97
_cell_angle_alpha 70.128(5)
_cell_angle_beta 61.921(4)
_cell_angle_gamma 73.727(5)
_cell_formula_units_Z 2
_cell_length_a 11.880(3)
_cell_length_b 12.278(3)
_cell_length_c 12.464(3)
_cell_measurement_temperature 150(2)
_cell_volume 1492.6(6)
_computing_cell_refinement 'CrystalClear (Rigaku Inc., 2008)'
_computing_data_collection 'CrystalClear (Rigaku Inc., 2008)'
_computing_data_reduction 'CrystalClear (Rigaku Inc., 2008)'
_computing_structure_refinement 'SHELXL-97 (Sheldrick, 1997)'
_computing_structure_solution 'SHELXS-97 (Sheldrick, 1990)'
_diffrn_ambient_temperature 150(2)
_diffrn_measured_fraction_theta_full 0.984
_diffrn_measured_fraction_theta_max 0.984
_diffrn_measurement_device_type 'CCD area detector'
_diffrn_measurement_method 'phi and omega scans'
_diffrn_radiation_monochromator graphite
_diffrn_radiation_source 'fine-focus sealed tube'
_diffrn_radiation_type MoK\a
_diffrn_radiation_wavelength 0.71075
_diffrn_reflns_av_R_equivalents 0.1077
_diffrn_reflns_av_sigmaI/netI 0.1142
_diffrn_reflns_limit_h_max 14
_diffrn_reflns_limit_h_min -14
_diffrn_reflns_limit_k_max 14
_diffrn_reflns_limit_k_min -14
_diffrn_reflns_limit_l_max 14
_diffrn_reflns_limit_l_min -14
_diffrn_reflns_number 21392
_diffrn_reflns_theta_full 25.00
_diffrn_reflns_theta_max 25.00
_diffrn_reflns_theta_min 3.20
_exptl_absorpt_coefficient_mu 0.347
_exptl_absorpt_correction_type none
_exptl_absorpt_process_details none
_exptl_crystal_colour colorless
_exptl_crystal_density_diffrn 1.388
_exptl_crystal_description plate
_exptl_crystal_F_000 648
_exptl_crystal_size_max 0.08
_exptl_crystal_size_mid 0.08
_exptl_crystal_size_min 0.02
_refine_diff_density_max 1.653
_refine_diff_density_min -0.820
_refine_diff_density_rms 0.092
_refine_ls_extinction_method none
_refine_ls_goodness_of_fit_ref 1.006
_refine_ls_hydrogen_treatment constr
_refine_ls_matrix_type full
_refine_ls_number_parameters 387
_refine_ls_number_reflns 5161
_refine_ls_number_restraints 0
_refine_ls_restrained_S_all 1.006
_refine_ls_R_factor_all 0.1580
_refine_ls_R_factor_gt 0.0863
_refine_ls_shift/su_max 0.004
_refine_ls_shift/su_mean 0.000
_refine_ls_structure_factor_coef Fsqd
_refine_ls_weighting_details 'calc w=1/[\s^2^(Fo^2^)+(0.0733P)^2^+6.8759P] where P=(Fo^2^+2Fc^2^)/3'
_refine_ls_weighting_scheme calc
_refine_ls_wR_factor_gt 0.1811
_refine_ls_wR_factor_ref 0.2205
_reflns_number_gt 2929
_reflns_number_total 5161
_reflns_threshold_expression >2sigma(I)
_cod_data_source_file ja3014105_si_002_7.cif
_cod_data_source_block DACTetracyanoethylene6
_cod_database_code 4117809

loop_
_symmetry_equiv_pos_as_xyz
'x, y, z'
'-x, -y, -z'

loop_
_atom_site_label
_atom_site_type_symbol
_atom_site_fract_x
_atom_site_fract_y
_atom_site_fract_z
_atom_site_U_iso_or_equiv
_atom_site_adp_type
_atom_site_occupancy
_atom_site_symmetry_multiplicity
_atom_site_calc_flag
_atom_site_refinement_flags
N1 N 0.2349(4) 0.7266(4) 0.4025(4) 0.0183(11) Uani 1 1 d .
O1 O 0.0299(4) 0.6894(4) 0.4984(4) 0.0330(11) Uani 1 1 d .
Cl1 Cl 0.25260(18) 0.24347(19) 0.44144(18) 0.0540(6) Uani 1 1 d .
C1 C 0.3515(5) 0.7275(5) 0.3017(5) 0.0161(12) Uani 1 1 d .
O2 O 0.2978(4) 0.6498(4) 0.0814(4) 0.0268(10) Uani 1 1 d .
N2 N 0.3673(4) 0.6990(4) 0.1968(4) 0.0166(10) Uani 1 1 d .
Cl2 Cl 0.47689(18) 0.07222(19) 0.35410(17) 0.0534(6) Uani 1 1 d .
C2 C 0.1281(5) 0.6971(5) 0.4033(5) 0.0216(13) Uani 1 1 d .
N3 N 0.4530(4) 0.7546(4) 0.2962(4) 0.0180(11) Uani 1 1 d .
Cl3 Cl 0.4854(2) 0.2442(2) 0.4547(2) 0.0635(7) Uani 1 1 d .
C3 C 0.1383(5) 0.6769(5) 0.2848(5) 0.0190(13) Uani 1 1 d .
N4 N 0.7379(5) 0.8531(5) 0.2564(5) 0.0303(13) Uani 1 1 d .
C4 C 0.2724(5) 0.6724(5) 0.1785(5) 0.0190(13) Uani 1 1 d .
N5 N 0.9703(5) 0.5995(4) 0.0699(5) 0.0275(12) Uani 1 1 d .
C5 C 0.0902(7) 0.5607(5) 0.3199(6) 0.0310(15) Uani 1 1 d .
H5A H 0.1477 0.4973 0.3465 0.047 Uiso 1 1 calc R
H5B H 0.0874 0.5504 0.2483 0.047 Uiso 1 1 calc R
H5C H 0.0053 0.5616 0.3869 0.047 Uiso 1 1 calc R
N6 N 0.8654(5) 0.9478(5) -0.1196(5) 0.0307(13) Uani 1 1 d .
C6 C 0.0496(6) 0.7772(5) 0.2359(6) 0.0276(15) Uani 1 1 d .
H6A H 0.0770 0.8506 0.2174 0.041 Uiso 1 1 calc R
H6B H -0.0375 0.7772 0.2988 0.041 Uiso 1 1 calc R
H6C H 0.0540 0.7666 0.1612 0.041 Uiso 1 1 calc R
C7 C 0.2208(5) 0.7527(5) 0.5146(5) 0.0199(13) Uani 1 1 d .
C8 C 0.1890(6) 0.8692(5) 0.5211(5) 0.0236(14) Uani 1 1 d .
C9 C 0.1754(5) 0.8917(6) 0.6286(5) 0.0252(14) Uani 1 1 d .
H9A H 0.1556 0.9689 0.6346 0.030 Uiso 1 1 calc R
C10 C 0.1903(5) 0.8030(6) 0.7276(5) 0.0233(14) Uani 1 1 d .
C11 C 0.2181(5) 0.6888(6) 0.7182(5) 0.0238(14) Uani 1 1 d .
H11A H 0.2247 0.6287 0.7856 0.029 Uiso 1 1 calc R
C12 C 0.2365(5) 0.6600(5) 0.6112(5) 0.0209(14) Uani 1 1 d .
C13 C 0.2698(6) 0.5342(5) 0.6018(6) 0.0306(15) Uani 1 1 d .
H13A H 0.3481 0.5256 0.5285 0.046 Uiso 1 1 calc R
H13B H 0.2011 0.5134 0.5958 0.046 Uiso 1 1 calc R
H13C H 0.2812 0.4837 0.6751 0.046 Uiso 1 1 calc R
C14 C 0.1809(6) 0.8306(6) 0.8415(6) 0.0328(16) Uani 1 1 d .
H14A H 0.1489 0.7679 0.9140 0.049 Uiso 1 1 calc R
H14B H 0.1231 0.9021 0.8544 0.049 Uiso 1 1 calc R
H14C H 0.2647 0.8393 0.8281 0.049 Uiso 1 1 calc R
C15 C 0.1721(6) 0.9659(6) 0.4133(6) 0.0325(16) Uani 1 1 d .
H15A H 0.1490 1.0400 0.4341 0.049 Uiso 1 1 calc R
H15B H 0.1052 0.9531 0.3984 0.049 Uiso 1 1 calc R
H15C H 0.2515 0.9661 0.3393 0.049 Uiso 1 1 calc R
C16 C 0.5048(5) 0.7010(5) 0.1057(5) 0.0178(13) Uani 1 1 d .
C17 C 0.5249(5) 0.7964(5) -0.0168(5) 0.0187(13) Uani 1 1 d .
C18 C 0.6455(5) 0.7918(5) -0.1015(5) 0.0208(13) Uani 1 1 d .
H18A H 0.6661 0.8454 -0.1792 0.025 Uiso 1 1 calc R
C19 C 0.7512(5) 0.7003(5) -0.0738(5) 0.0155(12) Uani 1 1 d .
C20 C 0.7017(5) 0.5847(5) -0.0008(5) 0.0165(12) Uani 1 1 d .
H20A H 0.7558 0.5151 -0.0158 0.020 Uiso 1 1 calc R
C21 C 0.5803(5) 0.5824(5) 0.0851(5) 0.0177(13) Uani 1 1 d .
C22 C 0.5204(6) 0.4728(5) 0.1644(5) 0.0238(14) Uani 1 1 d .
H22A H 0.5835 0.4056 0.1446 0.036 Uiso 1 1 calc R
H22B H 0.4493 0.4731 0.1475 0.036 Uiso 1 1 calc R
H22C H 0.4900 0.4697 0.2515 0.036 Uiso 1 1 calc R
C23 C 0.8724(5) 0.6872(5) -0.1940(5) 0.0192(13) Uani 1 1 d .
H23A H 0.8518 0.6627 -0.2472 0.029 Uiso 1 1 calc R
H23B H 0.9374 0.6298 -0.1728 0.029 Uiso 1 1 calc R
H23C H 0.9042 0.7611 -0.2372 0.029 Uiso 1 1 calc R
C24 C 0.4180(6) 0.8918(5) -0.0253(6) 0.0268(15) Uani 1 1 d .
H24A H 0.4509 0.9521 -0.1003 0.040 Uiso 1 1 calc R
H24B H 0.3806 0.9239 0.0465 0.040 Uiso 1 1 calc R
H24C H 0.3535 0.8611 -0.0277 0.040 Uiso 1 1 calc R
C25 C 0.5513(5) 0.7415(5) 0.1811(5) 0.0161(12) Uani 1 1 d .
C26 C 0.6733(5) 0.7627(5) 0.1380(5) 0.0145(12) Uani 1 1 d .
C27 C 0.7848(5) 0.7446(5) 0.0131(5) 0.0174(13) Uani 1 1 d .
C28 C 0.8333(5) 0.8593(6) -0.0619(6) 0.0206(14) Uani 1 1 d .
C29 C 0.8920(5) 0.6622(5) 0.0420(5) 0.0196(13) Uani 1 1 d .
C30 C 0.7049(5) 0.8102(5) 0.2088(5) 0.0208(13) Uani 1 1 d .
C31 C 0.3909(7) 0.1586(7) 0.4609(7) 0.048(2) Uani 1 1 d .
H31A H 0.3620 0.1058 0.5449 0.057 Uiso 1 1 calc R

loop_
_atom_site_aniso_label
_atom_site_aniso_U_11
_atom_site_aniso_U_22
_atom_site_aniso_U_33
_atom_site_aniso_U_23
_atom_site_aniso_U_13
_atom_site_aniso_U_12
N1 0.014(2) 0.031(3) 0.014(2) -0.010(2) -0.007(2) -0.003(2)
O1 0.015(2) 0.063(3) 0.024(2) -0.020(2) 0.001(2) -0.014(2)
Cl1 0.0435(11) 0.0691(14) 0.0432(11) -0.0229(10) -0.0249(9) 0.0246(10)
C1 0.014(3) 0.021(3) 0.014(3) -0.007(2) -0.005(2) -0.001(2)
O2 0.021(2) 0.046(3) 0.021(2) -0.017(2) -0.0069(18) -0.008(2)
N2 0.013(2) 0.024(3) 0.012(2) -0.007(2) -0.0027(19) -0.002(2)
Cl2 0.0460(11) 0.0759(14) 0.0330(10) -0.0275(10) -0.0221(9) 0.0266(10)
C2 0.016(3) 0.032(4) 0.022(3) -0.008(3) -0.010(3) -0.005(3)
N3 0.016(2) 0.023(3) 0.016(2) -0.010(2) -0.004(2) -0.004(2)
Cl3 0.0413(11) 0.0783(16) 0.0634(14) -0.0019(12) -0.0216(11) -0.0172(11)
C3 0.016(3) 0.028(3) 0.016(3) -0.005(3) -0.006(2) -0.009(3)
N4 0.018(3) 0.051(4) 0.029(3) -0.022(3) -0.005(2) -0.007(2)
C4 0.016(3) 0.019(3) 0.026(3) -0.007(3) -0.012(3) -0.001(2)
N5 0.026(3) 0.031(3) 0.032(3) -0.014(2) -0.016(3) 0.002(2)
C5 0.039(4) 0.031(4) 0.022(3) -0.007(3) -0.010(3) -0.008(3)
N6 0.024(3) 0.029(3) 0.032(3) -0.012(3) -0.002(2) -0.004(3)
C6 0.022(3) 0.034(4) 0.022(3) -0.009(3) -0.008(3) 0.003(3)
C7 0.014(3) 0.033(4) 0.012(3) -0.008(3) -0.002(2) -0.006(3)
C8 0.024(3) 0.032(4) 0.014(3) -0.006(3) -0.007(3) -0.006(3)
C9 0.017(3) 0.038(4) 0.021(3) -0.014(3) -0.001(3) -0.008(3)
C10 0.015(3) 0.043(4) 0.015(3) -0.013(3) -0.004(2) -0.007(3)
C11 0.019(3) 0.039(4) 0.014(3) -0.003(3) -0.008(3) -0.007(3)
C12 0.012(3) 0.031(4) 0.017(3) -0.004(3) -0.004(2) -0.005(3)
C13 0.031(4) 0.035(4) 0.028(4) -0.003(3) -0.016(3) -0.007(3)
C14 0.024(3) 0.058(5) 0.025(3) -0.022(3) -0.008(3) -0.008(3)
C15 0.036(4) 0.032(4) 0.022(3) -0.007(3) -0.008(3) -0.001(3)
C16 0.016(3) 0.029(3) 0.012(3) -0.008(2) -0.005(2) -0.006(2)
C17 0.022(3) 0.021(3) 0.017(3) -0.006(3) -0.010(3) -0.004(3)
C18 0.023(3) 0.022(3) 0.015(3) -0.003(3) -0.010(3) 0.001(3)
C19 0.018(3) 0.017(3) 0.012(3) -0.009(2) -0.005(2) 0.000(2)
C20 0.020(3) 0.022(3) 0.013(3) -0.008(2) -0.012(2) 0.001(2)
C21 0.021(3) 0.021(3) 0.019(3) -0.009(3) -0.012(3) -0.003(2)
C22 0.021(3) 0.033(4) 0.016(3) -0.008(3) -0.004(3) -0.007(3)
C23 0.017(3) 0.025(3) 0.019(3) -0.010(3) -0.007(3) -0.002(2)
C24 0.027(3) 0.029(4) 0.022(3) -0.008(3) -0.012(3) 0.004(3)
C25 0.020(3) 0.016(3) 0.014(3) -0.005(2) -0.008(2) -0.002(2)
C26 0.015(3) 0.018(3) 0.014(3) -0.005(2) -0.007(2) -0.003(2)
C27 0.016(3) 0.021(3) 0.017(3) -0.008(3) -0.008(2) 0.002(2)
C28 0.015(3) 0.022(4) 0.023(3) -0.010(3) -0.007(3) 0.003(3)
C29 0.018(3) 0.024(3) 0.017(3) -0.010(3) -0.004(3) -0.002(3)
C30 0.011(3) 0.024(3) 0.024(3) -0.008(3) -0.003(3) -0.002(2)
C31 0.047(5) 0.061(5) 0.040(4) -0.021(4) -0.025(4) 0.009(4)

loop_
_atom_type_symbol
_atom_type_description
_atom_type_scat_dispersion_real
_atom_type_scat_dispersion_imag
_atom_type_scat_source
C C 0.0033 0.0016 'International Tables Vol C Tables 4.2.6.8 and 6.1.1.4'
H H 0.0000 0.0000 'International Tables Vol C Tables 4.2.6.8 and 6.1.1.4'
N N 0.0061 0.0033 'International Tables Vol C Tables 4.2.6.8 and 6.1.1.4'
O O 0.0106 0.0060 'International Tables Vol C Tables 4.2.6.8 and 6.1.1.4'
Cl Cl 0.1484 0.1585 'International Tables Vol C Tables 4.2.6.8 and 6.1.1.4'

loop_
_geom_angle_atom_site_label_1
_geom_angle_atom_site_label_2
_geom_angle_atom_site_label_3
_geom_angle
C1 N1 C2 121.6(5)
C1 N1 C7 119.5(5)
C2 N1 C7 118.8(4)
N3 C1 N1 123.9(5)
N3 C1 N2 115.9(5)
N1 C1 N2 120.1(5)
C1 N2 C4 126.4(5)
C1 N2 C16 108.2(4)
C4 N2 C16 125.3(4)
O1 C2 N1 118.8(5)
O1 C2 C3 121.6(5)
N1 C2 C3 119.6(5)
C1 N3 C25 106.0(5)
C4 C3 C2 115.8(5)
C4 C3 C5 108.0(5)
C2 C3 C5 108.3(5)
C4 C3 C6 107.8(5)
C2 C3 C6 107.7(5)
C5 C3 C6 109.1(5)
O2 C4 N2 120.4(5)
O2 C4 C3 123.7(5)
N2 C4 C3 115.8(5)
C3 C5 H5A 109.5
C3 C5 H5B 109.5
H5A C5 H5B 109.5
C3 C5 H5C 109.5
H5A C5 H5C 109.5
H5B C5 H5C 109.5
C3 C6 H6A 109.5
C3 C6 H6B 109.5
H6A C6 H6B 109.5
C3 C6 H6C 109.5
H6A C6 H6C 109.5
H6B C6 H6C 109.5
C8 C7 C12 123.0(5)
C8 C7 N1 118.4(5)
C12 C7 N1 118.6(5)
C9 C8 C7 117.3(5)
C9 C8 C15 122.2(6)
C7 C8 C15 120.5(5)
C10 C9 C8 122.2(6)
C10 C9 H9A 118.9
C8 C9 H9A 118.9
C11 C10 C9 118.3(5)
C11 C10 C14 120.7(6)
C9 C10 C14 121.0(6)
C10 C11 C12 122.5(5)
C10 C11 H11A 118.8
C12 C11 H11A 118.8
C7 C12 C11 116.6(5)
C7 C12 C13 121.8(5)
C11 C12 C13 121.6(5)
C12 C13 H13A 109.5
C12 C13 H13B 109.5
H13A C13 H13B 109.5
C12 C13 H13C 109.5
H13A C13 H13C 109.5
H13B C13 H13C 109.5
C10 C14 H14A 109.5
C10 C14 H14B 109.5
H14A C14 H14B 109.5
C10 C14 H14C 109.5
H14A C14 H14C 109.5
H14B C14 H14C 109.5
C8 C15 H15A 109.5
C8 C15 H15B 109.5
H15A C15 H15B 109.5
C8 C15 H15C 109.5
H15A C15 H15C 109.5
H15B C15 H15C 109.5
N2 C16 C21 114.7(5)
N2 C16 C17 113.8(4)
C21 C16 C17 113.3(4)
N2 C16 C25 98.0(4)
C21 C16 C25 108.6(4)
C17 C16 C25 106.7(4)
C18 C17 C24 125.7(5)
C18 C17 C16 113.7(5)
C24 C17 C16 120.1(5)
C17 C18 C19 121.0(5)
C17 C18 H18A 119.5
C19 C18 H18A 119.5
C20 C19 C18 110.0(5)
C20 C19 C23 110.9(4)
C18 C19 C23 111.8(4)
C20 C19 C27 108.2(4)
C18 C19 C27 106.4(4)
C23 C19 C27 109.4(4)
C21 C20 C19 119.8(5)
C21 C20 H20A 120.1
C19 C20 H20A 120.1
C20 C21 C22 124.7(5)
C20 C21 C16 114.8(5)
C22 C21 C16 120.3(5)
C21 C22 H22A 109.5
C21 C22 H22B 109.5
H22A C22 H22B 109.5
C21 C22 H22C 109.5
H22A C22 H22C 109.5
H22B C22 H22C 109.5
C19 C23 H23A 109.5
C19 C23 H23B 109.5
H23A C23 H23B 109.5
C19 C23 H23C 109.5
H23A C23 H23C 109.5
H23B C23 H23C 109.5
C17 C24 H24A 109.5
C17 C24 H24B 109.5
H24A C24 H24B 109.5
C17 C24 H24C 109.5
H24A C24 H24C 109.5
H24B C24 H24C 109.5
C26 C25 N3 124.7(5)
C26 C25 C16 123.6(5)
N3 C25 C16 111.7(5)
C25 C26 C30 119.8(5)
C25 C26 C27 125.6(5)
C30 C26 C27 114.6(5)
C29 C27 C28 107.1(5)
C29 C27 C26 107.6(4)
C28 C27 C26 108.1(4)
C29 C27 C19 110.6(4)
C28 C27 C19 106.8(4)
C26 C27 C19 116.3(4)
N6 C28 C27 177.1(6)
N5 C29 C27 176.7(6)
N4 C30 C26 174.2(6)
Cl3 C31 Cl2 111.6(4)
Cl3 C31 Cl1 111.0(4)
Cl2 C31 Cl1 112.1(4)
Cl3 C31 H31A 107.3
Cl2 C31 H31A 107.3
Cl1 C31 H31A 107.3

loop_
_geom_bond_atom_site_label_1
_geom_bond_atom_site_label_2
_geom_bond_distance
N1 C1 1.363(7)
N1 C2 1.409(7)
N1 C7 1.462(7)
O1 C2 1.208(7)
Cl1 C31 1.757(7)
C1 N3 1.304(7)
C1 N2 1.381(7)
O2 C4 1.212(7)
N2 C4 1.390(7)
N2 C16 1.488(7)
Cl2 C31 1.735(7)
C2 C3 1.523(8)
N3 C25 1.386(7)
Cl3 C31 1.702(8)
C3 C4 1.520(8)
C3 C5 1.533(8)
C3 C6 1.539(8)
N4 C30 1.153(7)
N5 C29 1.141(7)
C5 H5A 0.9600
C5 H5B 0.9600
C5 H5C 0.9600
N6 C28 1.135(7)
C6 H6A 0.9600
C6 H6B 0.9600
C6 H6C 0.9600
C7 C8 1.393(8)
C7 C12 1.393(8)
C8 C9 1.387(8)
C8 C15 1.513(8)
C9 C10 1.387(8)
C9 H9A 0.9300
C10 C11 1.380(9)
C10 C14 1.516(8)
C11 C12 1.398(8)
C11 H11A 0.9300
C12 C13 1.515(9)
C13 H13A 0.9600
C13 H13B 0.9600
C13 H13C 0.9600
C14 H14A 0.9600
C14 H14B 0.9600
C14 H14C 0.9600
C15 H15A 0.9600
C15 H15B 0.9600
C15 H15C 0.9600
C16 C21 1.515(8)
C16 C17 1.536(8)
C16 C25 1.547(7)
C17 C18 1.320(8)
C17 C24 1.484(8)
C18 C19 1.521(7)
C18 H18A 0.9300
C19 C20 1.508(8)
C19 C23 1.532(7)
C19 C27 1.599(7)
C20 C21 1.333(8)
C20 H20A 0.9300
C21 C22 1.505(8)
C22 H22A 0.9600
C22 H22B 0.9600
C22 H22C 0.9600
C23 H23A 0.9600
C23 H23B 0.9600
C23 H23C 0.9600
C24 H24A 0.9600
C24 H24B 0.9600
C24 H24C 0.9600
C25 C26 1.356(7)
C26 C30 1.431(8)
C26 C27 1.535(7)
C27 C29 1.495(8)
C27 C28 1.497(9)
C31 H31A 0.9800
